data_4128614
loop_
_publ_author_name
'Peng, Yu'
'Li, Lina'
'Ji, Chengmin'
'Wu, Zhenyue'
'Wang, Sasa'
'Liu, Xitao'
'Yao, Yunpeng'
'Luo, Junhua'

_publ_section_title
;
 Tailored Synthesis of an Unprecedented Pb-Mn Heterometallic Halide Hybrid
 with Enhanced Emission.
;
_journal_issue 31
_journal_name_full 'Journal of the American Chemical Society'
_journal_page_first 12197
_journal_page_last 12201
_journal_paper_doi 10.1021/jacs.9b04829
_journal_volume 141
_journal_year 2019
_chemical_formula_moiety 'Cl14 Mn Pb4, 2(C5 H14 N2)'
_chemical_formula_sum 'C10 H28 Cl14 Mn N4 Pb4'
_chemical_formula_weight 1584.36
_space_group_crystal_system orthorhombic
_space_group_IT_number 19
_space_group_name_Hall 'P 2ac 2ab'
_space_group_name_H-M_alt 'P 21 21 21'
_atom_sites_solution_hydrogens geom
_audit_creation_date 2019-04-22
_audit_creation_method
;
Olex2 1.2
(compiled 2018.05.29 svn.r3508 for OlexSys, GUI svn.r5506)
;
_cell_angle_alpha 90
_cell_angle_beta 90
_cell_angle_gamma 90
_cell_formula_units_Z 4
_cell_length_a 10.3435(3)
_cell_length_b 16.9247(6)
_cell_length_c 18.3660(7)
_cell_measurement_reflns_used 6815
_cell_measurement_temperature 200(2)
_cell_measurement_theta_max 27.46
_cell_measurement_theta_min 2.41
_cell_volume 3215.16(19)
_computing_molecular_graphics 'Olex2 (Dolomanov et al., 2009)'
_computing_publication_material 'Olex2 (Dolomanov et al., 2009)'
_computing_structure_refinement 'ShelXL (Sheldrick, 2015)'
_diffrn_ambient_temperature 200.15
_diffrn_measured_fraction_theta_full 0.968
_diffrn_measured_fraction_theta_max 0.962
_diffrn_measurement_device_type 'Bruker APEX-II CCD'
_diffrn_measurement_method '\f and \w scans'
_diffrn_radiation_type MoK\a
_diffrn_radiation_wavelength 0.71073
_diffrn_reflns_av_R_equivalents 0.0697
_diffrn_reflns_av_unetI/netI 0.0705
_diffrn_reflns_Laue_measured_fraction_full 0.968
_diffrn_reflns_Laue_measured_fraction_max 0.962
_diffrn_reflns_limit_h_max 12
_diffrn_reflns_limit_h_min -11
_diffrn_reflns_limit_k_max 19
_diffrn_reflns_limit_k_min -21
_diffrn_reflns_limit_l_max 22
_diffrn_reflns_limit_l_min -22
_diffrn_reflns_number 19997
_diffrn_reflns_point_group_measured_fraction_full 0.953
_diffrn_reflns_point_group_measured_fraction_max 0.941
_diffrn_reflns_theta_full 25.242
_diffrn_reflns_theta_max 26.370
_diffrn_reflns_theta_min 2.218
_diffrn_standards_number 0
_exptl_absorpt_coefficient_mu 22.434
_exptl_absorpt_correction_type none
_exptl_crystal_colour yellow
_exptl_crystal_colour_primary yellow
_exptl_crystal_density_diffrn 3.273
_exptl_crystal_description hexagonal
_exptl_crystal_F_000 2828
_refine_diff_density_max 4.048
_refine_diff_density_min -2.427
_refine_diff_density_rms 0.520
_refine_ls_abs_structure_details
;
 Flack x determined using 1962 quotients [(I+)-(I-)]/[(I+)+(I-)]
 (Parsons, Flack and Wagner, Acta Cryst. B69 (2013) 249-259).
;
_refine_ls_abs_structure_Flack 0.024(10)
_refine_ls_extinction_coef 0.00125(10)
_refine_ls_extinction_expression Fc^*^=kFc[1+0.001xFc^2^\l^3^/sin(2\q)]^-1/4^
_refine_ls_extinction_method 'SHELXL-2017/1 (Sheldrick 2017)'
_refine_ls_goodness_of_fit_ref 1.014
_refine_ls_hydrogen_treatment constr
_refine_ls_matrix_type full
_refine_ls_number_parameters 301
_refine_ls_number_reflns 6190
_refine_ls_number_restraints 114
_refine_ls_restrained_S_all 1.005
_refine_ls_R_factor_all 0.0576
_refine_ls_R_factor_gt 0.0475
_refine_ls_shift/su_max 0.000
_refine_ls_shift/su_mean 0.000
_refine_ls_structure_factor_coef Fsqd
_refine_ls_weighting_details 'w=1/[\s^2^(Fo^2^)+(0.0727P)^2^] where P=(Fo^2^+2Fc^2^)/3'
_refine_ls_weighting_scheme calc
_refine_ls_wR_factor_gt 0.1145
_refine_ls_wR_factor_ref 0.1255
_reflns_Friedel_coverage 0.744
_reflns_Friedel_fraction_full 0.933
_reflns_Friedel_fraction_max 0.914
_reflns_number_gt 5399
_reflns_number_total 6190
_reflns_threshold_expression 'I > 2\s(I)'
_cod_data_source_file ja9b04829_si_003.cif
_cod_data_source_block 2
_cod_database_code 4128614
_shelx_shelxl_version_number 2017/1
_shelx_space_group_comment
;
The symmetry employed for this shelxl refinement is uniquely defined
by the following loop, which should always be used as a source of
symmetry information in preference to the above space-group names.
They are only intended as comments.
;
_olex2_refinement_description
;
1. Fixed Uiso
 At 1.2 times of:
  All C(H) groups, All C(H,H) groups, All N(H,H) groups
 At 1.5 times of:
  All N(H,H,H) groups
2. Rigid bond restraints
 C1, C2, C3, C4, C5, N1, N2
 with sigma for 1-2 distances of 0.002 and sigma for 1-3 distances of 0.002
 C6, C7, C8, C9, C10, N3, N4
 with sigma for 1-2 distances of 0.002 and sigma for 1-3 distances of 0.002
3. Uiso/Uaniso restraints and constraints
C1 \\sim C2 \\sim C3 \\sim C4 \\sim C5 \\sim N1 \\sim N2: within 2A with sigma
of 0.002 and sigma for terminal atoms of 0.004
C6 \\sim C7 \\sim C8 \\sim C9 \\sim C10 \\sim N3 \\sim N4: within 2A with sigma
of 0.002 and sigma for terminal atoms of 0.004
4.a Ternary CH refined with riding coordinates:
 C6(H6), C1(H1)
4.b Secondary CH2 refined with riding coordinates:
 C7(H7A,H7B), N4(H4A,H4B), C8(H8A,H8B), C10(H10A,H10B), C9(H9A,H9B), C5(H5A,
 H5B), N2(H2A,H2B), C3(H3D,H3E), C4(H4C,H4D), C2(H2C,H2D)
4.c Idealised Me refined as rotating group:
 N3(H3A,H3B,H3C), N1(H1A,H1B,H1C)
;
_olex2_submission_special_instructions 'No special instructions were received'

loop_
_space_group_symop_operation_xyz
'x, y, z'
'-x+1/2, -y, z+1/2'
'x+1/2, -y+1/2, -z'
'-x, y+1/2, -z+1/2'

loop_
_atom_site_label
_atom_site_type_symbol
_atom_site_fract_x
_atom_site_fract_y
_atom_site_fract_z
_atom_site_U_iso_or_equiv
_atom_site_adp_type
_atom_site_occupancy
_atom_site_site_symmetry_order
_atom_site_calc_flag
_atom_site_refinement_flags_posn
_atom_site_refinement_flags_adp
Pb1 Pb 0.50653(8) -0.51601(5) -0.04584(4) 0.0193(2) Uani 1 1 d . .
Pb2 Pb 0.31300(8) -0.48343(6) 0.15260(4) 0.0191(2) Uani 1 1 d . .
Pb3 Pb 0.70909(8) -0.47856(6) 0.14406(4) 0.0192(2) Uani 1 1 d . .
Pb4 Pb 0.00573(9) -0.34379(5) 0.25308(4) 0.0229(2) Uani 1 1 d . .
Cl13 Cl -0.1567(5) -0.4740(4) 0.3041(2) 0.0178(11) Uani 1 1 d . .
Cl11 Cl 0.1764(5) -0.4699(4) 0.3101(3) 0.0222(13) Uani 1 1 d . .
Cl7 Cl 0.2355(5) -0.5076(4) -0.0014(3) 0.0223(13) Uani 1 1 d . .
Cl3 Cl 0.5065(6) -0.5941(3) 0.0932(2) 0.0193(10) Uani 1 1 d . .
Cl5 Cl 0.5070(6) -0.3933(3) 0.0711(2) 0.0205(10) Uani 1 1 d . .
Cl2 Cl 0.5055(8) -0.6797(3) -0.0904(3) 0.0322(13) Uani 1 1 d . .
Cl6 Cl 0.5103(5) -0.4832(3) 0.2607(2) 0.0220(10) Uani 1 1 d . .
Cl1 Cl 0.7752(5) -0.5032(4) -0.0057(3) 0.0222(13) Uani 1 1 d . .
Mn1 Mn 0.0061(3) -0.57554(19) 0.25232(14) 0.0175(6) Uani 1 1 d . .
Cl10 Cl 0.0108(5) -0.4721(3) 0.1459(2) 0.0188(10) Uani 1 1 d . .
Cl8 Cl 0.1929(6) -0.6393(4) 0.1960(3) 0.0280(14) Uani 1 1 d . .
Cl14 Cl -0.0044(6) -0.6448(3) 0.3692(3) 0.0263(11) Uani 1 1 d . .
Cl12 Cl -0.1724(6) -0.6464(4) 0.1869(3) 0.0284(14) Uani 1 1 d . .
Cl4 Cl 0.7771(6) -0.3182(4) 0.1718(3) 0.0254(13) Uani 1 1 d . .
Cl9 Cl 0.2582(5) -0.3126(4) 0.1845(3) 0.0233(13) Uani 1 1 d . .
N3 N 0.8399(19) -0.3681(13) -0.1523(10) 0.030(3) Uani 1 1 d . U
H3A H 0.831960 -0.319019 -0.172079 0.045 Uiso 1 1 calc GR .
H3B H 0.767853 -0.379566 -0.125926 0.045 Uiso 1 1 calc GR .
H3C H 0.849429 -0.404329 -0.188498 0.045 Uiso 1 1 calc GR .
C7 C 0.931(2) -0.3206(16) -0.0368(12) 0.028(2) Uani 1 1 d . U
H7A H 0.856319 -0.341424 -0.009169 0.034 Uiso 1 1 calc R .
H7B H 0.912279 -0.265243 -0.050610 0.034 Uiso 1 1 calc R .
C6 C 0.953(2) -0.3702(16) -0.1048(12) 0.028(2) Uani 1 1 d . U
H6 H 0.968082 -0.426153 -0.089506 0.034 Uiso 1 1 calc R .
N4 N 1.1853(19) -0.3479(13) -0.0983(10) 0.028(2) Uani 1 1 d . U
H4A H 1.255696 -0.330937 -0.123554 0.034 Uiso 1 1 calc R .
H4B H 1.198641 -0.399467 -0.086384 0.034 Uiso 1 1 calc R .
C8 C 1.052(2) -0.3238(16) 0.0102(12) 0.028(2) Uani 1 1 d . U
H8A H 1.040933 -0.288217 0.052420 0.034 Uiso 1 1 calc R .
H8B H 1.062956 -0.378215 0.029104 0.034 Uiso 1 1 calc R .
C10 C 1.069(2) -0.3425(15) -0.1463(12) 0.028(2) Uani 1 1 d . U
H10A H 1.081721 -0.375660 -0.190072 0.033 Uiso 1 1 calc R .
H10B H 1.056510 -0.287125 -0.162190 0.033 Uiso 1 1 calc R .
C9 C 1.174(2) -0.3006(16) -0.0297(12) 0.028(2) Uani 1 1 d . U
H9A H 1.171375 -0.243540 -0.041526 0.034 Uiso 1 1 calc R .
H9B H 1.250230 -0.310329 0.001709 0.034 Uiso 1 1 calc R .
C1 C 1.004(2) -0.6480(13) -0.0410(10) 0.026(2) Uani 1 1 d . U
H1 H 0.996322 -0.592764 -0.059769 0.031 Uiso 1 1 calc R .
C5 C 0.884(2) -0.6910(16) -0.0599(12) 0.026(2) Uani 1 1 d . U
H5A H 0.808690 -0.665901 -0.035766 0.031 Uiso 1 1 calc R .
H5B H 0.889426 -0.746577 -0.043306 0.031 Uiso 1 1 calc R .
N2 N 1.1029(19) -0.6803(13) -0.1567(10) 0.026(2) Uani 1 1 d . U
H2A H 1.170811 -0.704373 -0.179030 0.031 Uiso 1 1 calc R .
H2B H 1.103777 -0.628536 -0.170044 0.031 Uiso 1 1 calc R .
C3 C 0.868(2) -0.6879(16) -0.1423(12) 0.026(2) Uani 1 1 d . U
H3D H 0.791053 -0.719422 -0.155877 0.032 Uiso 1 1 calc R .
H3E H 0.851080 -0.632474 -0.156728 0.032 Uiso 1 1 calc R .
C4 C 0.980(2) -0.7172(14) -0.1838(11) 0.026(2) Uani 1 1 d . U
H4C H 0.968123 -0.704460 -0.236038 0.032 Uiso 1 1 calc R .
H4D H 0.985256 -0.775337 -0.178986 0.032 Uiso 1 1 calc R .
C2 C 1.122(2) -0.6851(16) -0.0763(12) 0.026(2) Uani 1 1 d . U
H2C H 1.201571 -0.656187 -0.061950 0.031 Uiso 1 1 calc R .
H2D H 1.131253 -0.740887 -0.060850 0.031 Uiso 1 1 calc R .
N1 N 1.025(2) -0.6437(12) 0.0381(9) 0.028(3) Uani 1 1 d . U
H1A H 0.947419 -0.649362 0.061270 0.041 Uiso 1 1 calc GR .
H1B H 1.059824 -0.596131 0.049742 0.041 Uiso 1 1 calc GR .
H1C H 1.079065 -0.683103 0.052162 0.041 Uiso 1 1 calc GR .

loop_
_atom_site_aniso_label
_atom_site_aniso_U_11
_atom_site_aniso_U_22
_atom_site_aniso_U_33
_atom_site_aniso_U_23
_atom_site_aniso_U_13
_atom_site_aniso_U_12
Pb1 0.0221(4) 0.0155(4) 0.0203(4) 0.0001(3) 0.0014(3) 0.0003(4)
Pb2 0.0197(4) 0.0171(5) 0.0206(4) 0.0002(4) -0.0008(3) -0.0004(4)
Pb3 0.0201(4) 0.0167(5) 0.0207(4) 0.0002(4) 0.0007(3) 0.0007(4)
Pb4 0.0229(5) 0.0237(5) 0.0221(4) 0.0005(3) -0.0003(4) 0.0002(4)
Cl13 0.017(3) 0.019(3) 0.017(2) 0.001(2) -0.0004(18) 0.001(2)
Cl11 0.020(3) 0.024(4) 0.022(2) -0.001(2) 0.000(2) -0.002(3)
Cl7 0.023(3) 0.021(4) 0.023(2) 0.000(2) 0.001(2) -0.003(2)
Cl3 0.027(3) 0.009(2) 0.022(2) 0.0010(17) 0.001(2) 0.000(3)
Cl5 0.026(3) 0.013(3) 0.022(2) 0.0009(18) 0.001(2) 0.001(3)
Cl2 0.059(4) 0.015(3) 0.023(2) 0.002(2) 0.001(3) 0.002(4)
Cl6 0.021(3) 0.023(3) 0.022(2) 0.0013(19) -0.003(2) 0.000(3)
Cl1 0.026(3) 0.016(4) 0.025(2) -0.001(2) 0.003(2) 0.002(3)
Mn1 0.0177(16) 0.0205(17) 0.0144(12) 0.0010(11) 0.0030(15) 0.0014(16)
Cl10 0.017(2) 0.021(3) 0.019(2) 0.0022(18) 0.001(2) 0.000(2)
Cl8 0.027(3) 0.021(4) 0.036(3) -0.001(3) 0.004(2) 0.009(3)
Cl14 0.030(3) 0.022(3) 0.027(2) 0.008(2) -0.001(3) 0.001(3)
Cl12 0.030(3) 0.031(4) 0.024(3) -0.003(2) -0.001(2) -0.004(3)
Cl4 0.027(3) 0.010(3) 0.039(3) 0.003(2) -0.009(2) 0.002(3)
Cl9 0.022(3) 0.020(4) 0.028(3) 0.000(2) 0.004(2) 0.000(2)
N3 0.035(5) 0.020(7) 0.036(6) 0.000(5) -0.003(5) -0.003(6)
C7 0.036(5) 0.018(5) 0.031(5) 0.003(4) -0.002(4) -0.001(4)
C6 0.035(5) 0.018(5) 0.031(5) 0.002(4) -0.002(4) -0.002(4)
N4 0.035(5) 0.018(5) 0.031(5) 0.003(4) -0.002(4) -0.002(4)
C8 0.036(5) 0.018(5) 0.031(5) 0.003(4) -0.002(4) -0.001(4)
C10 0.035(5) 0.018(5) 0.031(5) 0.002(4) -0.002(4) -0.002(4)
C9 0.036(5) 0.018(6) 0.031(5) 0.002(4) -0.003(4) -0.001(5)
C1 0.034(5) 0.017(5) 0.026(4) -0.001(4) 0.004(4) -0.002(5)
C5 0.034(5) 0.017(5) 0.027(4) -0.002(4) 0.004(4) -0.001(5)
N2 0.035(5) 0.017(5) 0.026(4) -0.001(4) 0.004(4) -0.002(5)
C3 0.034(5) 0.017(5) 0.027(4) -0.001(4) 0.003(4) -0.001(5)
C4 0.035(5) 0.017(5) 0.027(4) -0.001(4) 0.003(4) -0.002(5)
C2 0.034(5) 0.016(5) 0.026(4) -0.002(4) 0.004(4) -0.002(5)
N1 0.038(6) 0.018(6) 0.027(5) -0.004(5) 0.004(4) -0.001(6)

loop_
_atom_type_symbol
_atom_type_description
_atom_type_scat_dispersion_real
_atom_type_scat_dispersion_imag
_atom_type_scat_source
C C 0.0033 0.0016 'International Tables Vol C Tables 4.2.6.8 and 6.1.1.4'
H H 0.0000 0.0000 'International Tables Vol C Tables 4.2.6.8 and 6.1.1.4'
N N 0.0061 0.0033 'International Tables Vol C Tables 4.2.6.8 and 6.1.1.4'
Cl Cl 0.1484 0.1585 'International Tables Vol C Tables 4.2.6.8 and 6.1.1.4'
Mn Mn 0.3368 0.7283 'International Tables Vol C Tables 4.2.6.8 and 6.1.1.4'
Pb Pb -3.3944 10.1111 'International Tables Vol C Tables 4.2.6.8 and 6.1.1.4'

loop_
_geom_angle_atom_site_label_1
_geom_angle_atom_site_label_2
_geom_angle_atom_site_label_3
_geom_angle
_geom_angle_site_symmetry_1
_geom_angle_site_symmetry_3
Cl7 Pb1 Cl13 135.72(13) . 2_544
Cl7 Pb1 Cl5 76.52(16) . .
Cl3 Pb1 Cl13 138.43(15) . 2_544
Cl3 Pb1 Cl7 76.94(17) . .
Cl3 Pb1 Cl5 71.42(13) . .
Cl3 Pb1 Cl2 79.08(14) . .
Cl3 Pb1 Cl1 78.90(16) . .
Cl5 Pb1 Cl13 131.40(16) . 2_544
Cl2 Pb1 Cl13 72.81(17) . 2_544
Cl2 Pb1 Cl7 97.0(2) . .
Cl2 Pb1 Cl5 150.50(13) . .
Cl1 Pb1 Cl13 75.76(13) . 2_544
Cl1 Pb1 Cl7 148.11(13) . .
Cl1 Pb1 Cl5 76.24(16) . .
Cl1 Pb1 Cl2 98.5(2) . .
Cl7 Pb2 Cl10 72.65(14) . .
Cl7 Pb2 Cl8 91.16(17) . .
Cl7 Pb2 Cl9 105.52(17) . .
Cl3 Pb2 Cl7 75.12(16) . .
Cl3 Pb2 Cl10 134.49(14) . .
Cl3 Pb2 Cl8 79.76(15) . .
Cl3 Pb2 Cl9 144.22(15) . .
Cl5 Pb2 Cl7 76.70(15) . .
Cl5 Pb2 Cl3 71.18(14) . .
Cl5 Pb2 Cl10 129.12(14) . .
Cl5 Pb2 Cl8 150.47(15) . .
Cl5 Pb2 Cl9 74.22(15) . .
Cl6 Pb2 Cl7 149.12(15) . .
Cl6 Pb2 Cl3 76.86(14) . .
Cl6 Pb2 Cl5 82.22(14) . .
Cl6 Pb2 Cl10 137.91(13) . .
Cl6 Pb2 Cl8 96.43(16) . .
Cl6 Pb2 Cl9 89.87(15) . .
Cl8 Pb2 Cl10 69.74(15) . .
Cl9 Pb2 Cl10 76.15(14) . .
Cl9 Pb2 Cl8 135.30(16) . .
Cl3 Pb3 Cl10 136.12(14) . 1_655
Cl3 Pb3 Cl12 76.48(15) . 1_655
Cl5 Pb3 Cl3 71.07(14) . .
Cl5 Pb3 Cl6 81.15(14) . .
Cl5 Pb3 Cl10 135.62(14) . 1_655
Cl5 Pb3 Cl12 147.33(15) . 1_655
Cl6 Pb3 Cl3 74.06(14) . .
Cl6 Pb3 Cl10 133.21(12) . 1_655
Cl6 Pb3 Cl12 93.69(15) . 1_655
Cl1 Pb3 Cl3 76.92(15) . .
Cl1 Pb3 Cl5 78.40(15) . .
Cl1 Pb3 Cl6 148.63(15) . .
Cl1 Pb3 Cl10 77.12(14) . 1_655
Cl1 Pb3 Cl12 90.88(16) . 1_655
Cl10 Pb3 Cl12 69.19(15) 1_655 1_655
Cl4 Pb3 Cl3 147.65(16) . .
Cl4 Pb3 Cl5 77.55(16) . .
Cl4 Pb3 Cl6 93.83(16) . .
Cl4 Pb3 Cl1 104.58(18) . .
Cl4 Pb3 Cl10 73.63(16) . 1_655
Cl4 Pb3 Cl12 135.12(16) . 1_655
Cl13 Pb4 Cl11 71.72(14) . .
Cl13 Pb4 Cl10 70.56(14) . .
Cl13 Pb4 Cl9 141.32(17) . .
Cl2 Pb4 Cl13 76.30(16) 2_545 .
Cl2 Pb4 Cl11 76.86(16) 2_545 .
Cl2 Pb4 Cl10 140.06(14) 2_545 .
Cl2 Pb4 Cl9 115.71(19) 2_545 .
Cl10 Pb4 Cl11 72.11(14) . .
Cl10 Pb4 Cl9 80.20(16) . .
Cl4 Pb4 Cl13 78.71(16) 1_455 .
Cl4 Pb4 Cl11 142.67(18) 1_455 .
Cl4 Pb4 Cl2 117.9(2) 1_455 2_545
Cl4 Pb4 Cl10 76.95(16) 1_455 .
Cl4 Pb4 Cl9 119.21(16) 1_455 .
Cl9 Pb4 Cl11 75.61(16) . .
Mn1 Cl13 Pb4 90.49(16) . .
Mn1 Cl11 Pb4 87.13(16) . .
Pb1 Cl7 Pb2 90.81(15) . .
Pb1 Cl3 Pb2 92.10(15) . .
Pb1 Cl3 Pb3 88.67(14) . .
Pb2 Cl3 Pb3 86.85(13) . .
Pb2 Cl5 Pb1 90.22(15) . .
Pb3 Cl5 Pb1 89.27(15) . .
Pb3 Cl5 Pb2 89.91(13) . .
Pb1 Cl2 Pb4 98.58(16) . 2_544
Pb2 Cl6 Pb3 89.61(12) . .
Pb3 Cl1 Pb1 91.53(15) . .
Cl13 Mn1 Cl11 80.91(18) . .
Cl13 Mn1 Cl10 80.95(18) . .
Cl10 Mn1 Cl11 80.80(18) . .
Cl8 Mn1 Cl13 164.6(3) . .
Cl8 Mn1 Cl11 86.8(2) . .
Cl8 Mn1 Cl10 88.0(2) . .
Cl8 Mn1 Cl14 101.3(2) . .
Cl8 Mn1 Cl12 99.7(2) . .
Cl14 Mn1 Cl13 88.1(2) . .
Cl14 Mn1 Cl11 90.1(2) . .
Cl14 Mn1 Cl10 166.7(2) . .
Cl14 Mn1 Cl12 99.1(2) . .
Cl12 Mn1 Cl13 90.8(2) . .
Cl12 Mn1 Cl11 167.4(3) . .
Cl12 Mn1 Cl10 88.6(2) . .
Pb4 Cl10 Pb2 92.11(13) . .
Mn1 Cl10 Pb2 87.04(15) . .
Mn1 Cl10 Pb4 89.65(14) . .
Mn1 Cl8 Pb2 92.9(2) . .
Mn1 Cl14 Pb1 91.23(18) . 2_545
Pb4 Cl4 Pb3 98.90(19) 1_655 .
Pb4 Cl9 Pb2 94.50(18) . .
C6 C7 C8 109(2) . .
N3 C6 C7 111(2) . .
N3 C6 C10 109.4(18) . .
C10 C6 C7 111(2) . .
C10 N4 C9 113.7(19) . .
C9 C8 C7 113.8(19) . .
N4 C10 C6 109.0(18) . .
N4 C9 C8 109(2) . .
C5 C1 C2 111.9(18) . .
N1 C1 C5 112.0(18) . .
N1 C1 C2 109.2(19) . .
C1 C5 C3 107.8(19) . .
C2 N2 C4 114.8(18) . .
C4 C3 C5 115(2) . .
C3 C4 N2 110.7(18) . .
N2 C2 C1 107.0(19) . .

loop_
_geom_bond_atom_site_label_1
_geom_bond_atom_site_label_2
_geom_bond_distance
_geom_bond_site_symmetry_2
Pb1 Cl13 3.168(5) 2_544
Pb1 Cl7 2.923(6) .
Pb1 Cl3 2.875(5) .
Pb1 Cl5 2.988(5) .
Pb1 Cl2 2.889(6) .
Pb1 Cl1 2.883(6) .
Pb2 Cl7 2.967(5) .
Pb2 Cl3 2.950(5) .
Pb2 Cl5 2.932(5) .
Pb2 Cl6 2.848(5) .
Pb2 Cl10 3.134(5) .
Pb2 Cl8 3.023(7) .
Pb2 Cl9 3.003(7) .
Pb3 Cl3 3.015(5) .
Pb3 Cl5 2.872(5) .
Pb3 Cl6 2.970(5) .
Pb3 Cl1 2.864(5) .
Pb3 Cl10 3.123(5) 1_655
Pb3 Cl12 3.192(7) 1_655
Pb3 Cl4 2.850(6) .
Pb4 Cl13 2.926(6) .
Pb4 Cl11 2.961(6) .
Pb4 Cl2 2.905(5) 2_545
Pb4 Cl10 2.931(5) .
Pb4 Cl4 2.830(6) 1_455
Pb4 Cl9 2.947(6) .
Cl13 Mn1 2.587(6) .
Cl11 Mn1 2.725(7) .
Mn1 Cl10 2.624(5) .
Mn1 Cl8 2.442(7) .
Mn1 Cl14 2.448(5) .
Mn1 Cl12 2.508(7) .
N3 C6 1.46(3) .
C7 C6 1.52(3) .
C7 C8 1.52(3) .
C6 C10 1.50(3) .
N4 C10 1.49(3) .
N4 C9 1.50(3) .
C8 C9 1.51(3) .
C1 C5 1.49(3) .
C1 C2 1.52(3) .
C1 N1 1.47(2) .
C5 C3 1.52(3) .
N2 C4 1.50(3) .
N2 C2 1.49(3) .
C3 C4 1.47(3) .
